data_4336813
loop_
_publ_author_name
'Nikita Hall'
'Maylis Orio'
'Adeline Jorge-Robin'
'B\'eatrice Gennaro'
'Caroline Marchi-Delapierre'
'Carole Duboc'

_publ_section_title
;
 Vanadium Thiolate Complexes for Efficient and Selective Sulfoxidation
 Catalysis: A Mechanistic Investigation
;
_journal_name_full 'Inorganic Chemistry'
_journal_page_first 13424
_journal_page_last 13431
_journal_paper_doi 10.1021/ic4017504
_journal_volume 52
_journal_year 2013
_chemical_formula_sum 'C40 H47 N2 O3 S2 V'
_chemical_formula_weight 718.86
_chemical_name_systematic
;
 ?
;
_space_group_IT_number 2
_symmetry_cell_setting triclinic
_symmetry_space_group_name_Hall '-P 1'
_symmetry_space_group_name_H-M 'P -1'
_atom_sites_solution_hydrogens geom
_atom_sites_solution_primary direct
_atom_sites_solution_secondary difmap
_audit_creation_method SHELXL-97
_cell_angle_alpha 101.140(10)
_cell_angle_beta 105.14(2)
_cell_angle_gamma 108.55(2)
_cell_formula_units_Z 2
_cell_length_a 10.791(2)
_cell_length_b 13.505(3)
_cell_length_c 14.913(2)
_cell_measurement_reflns_used 66
_cell_measurement_temperature 200(2)
_cell_measurement_theta_max 21
_cell_measurement_theta_min 3
_cell_volume 1896.1(7)
_computing_cell_refinement Dinax
_computing_data_collection 'Bruker-AXS-enraf-nonius Kappa CCD'
_computing_data_reduction EvalCCD
_computing_molecular_graphics WinGX
_computing_publication_material WinGX
_computing_structure_refinement 'SHELXL-97 (Sheldrick, 2008)'
_computing_structure_solution 'Sir 92'
_diffrn_ambient_temperature 200(2)
_diffrn_measured_fraction_theta_full 1.000
_diffrn_measured_fraction_theta_max 1.000
_diffrn_measurement_device_type 'Bruker-AXS-enraf-nonius Kappa CCD'
_diffrn_measurement_method 'phi and omega scans'
_diffrn_radiation_monochromator graphite
_diffrn_radiation_source 'fine-focus sealed tube'
_diffrn_radiation_type MoK\a
_diffrn_radiation_wavelength 0.71070
_diffrn_reflns_av_R_equivalents 0.0847
_diffrn_reflns_av_sigmaI/netI 0.0748
_diffrn_reflns_limit_h_max 13
_diffrn_reflns_limit_h_min -13
_diffrn_reflns_limit_k_max 16
_diffrn_reflns_limit_k_min -16
_diffrn_reflns_limit_l_max 18
_diffrn_reflns_limit_l_min -18
_diffrn_reflns_number 35023
_diffrn_reflns_theta_full 26.00
_diffrn_reflns_theta_max 26.00
_diffrn_reflns_theta_min 1.48
_exptl_absorpt_coefficient_mu 0.410
_exptl_absorpt_correction_type none
_exptl_crystal_colour Yellow
_exptl_crystal_density_diffrn 1.259
_exptl_crystal_description Plate
_exptl_crystal_F_000 760
_exptl_crystal_size_max 0.4
_exptl_crystal_size_mid 0.28
_exptl_crystal_size_min 0.08
_refine_diff_density_max 0.363
_refine_diff_density_min -0.597
_refine_diff_density_rms 0.133
_refine_ls_extinction_method none
_refine_ls_goodness_of_fit_ref 1.087
_refine_ls_hydrogen_treatment mixed
_refine_ls_matrix_type full
_refine_ls_number_parameters 442
_refine_ls_number_reflns 7475
_refine_ls_number_restraints 0
_refine_ls_restrained_S_all 1.087
_refine_ls_R_factor_all 0.0944
_refine_ls_R_factor_gt 0.0488
_refine_ls_shift/su_max 0.000
_refine_ls_shift/su_mean 0.000
_refine_ls_structure_factor_coef Fsqd
_refine_ls_weighting_details 'calc w=1/[\s^2^(Fo^2^)+(0.0667P)^2^+0.7063P] where P=(Fo^2^+2Fc^2^)/3'
_refine_ls_weighting_scheme calc
_refine_ls_wR_factor_gt 0.1098
_refine_ls_wR_factor_ref 0.1363
_reflns_number_gt 5125
_reflns_number_total 7475
_reflns_threshold_expression >2\s(I)
_cod_data_source_file ic4017504_si_002.cif
_cod_data_source_block nh2c
_cod_original_cell_volume 1896.1(6)
_cod_database_code 4336813

loop_
_symmetry_equiv_pos_as_xyz
'x, y, z'
'-x, -y, -z'

loop_
_atom_site_label
_atom_site_type_symbol
_atom_site_fract_x
_atom_site_fract_y
_atom_site_fract_z
_atom_site_U_iso_or_equiv
_atom_site_adp_type
_atom_site_occupancy
_atom_site_symmetry_multiplicity
_atom_site_calc_flag
_atom_site_refinement_flags
V1 V 0.28015(5) -0.05070(4) 0.17509(3) 0.02381(15) Uani 1 1 d .
S2 S 0.41664(7) 0.14334(6) 0.23329(5) 0.02508(18) Uani 1 1 d .
S1 S 0.23172(7) -0.24222(6) 0.15479(5) 0.02595(18) Uani 1 1 d .
O1 O 0.1543(2) -0.05655(17) 0.21806(15) 0.0347(5) Uani 1 1 d .
O2 O 0.2294(2) -0.05335(17) 0.06008(14) 0.0344(5) Uani 1 1 d .
O3 O 0.0160(4) -0.0949(3) 0.3498(3) 0.0785(11) Uani 1 1 d .
N1 N 0.4826(2) -0.04438(18) 0.26240(16) 0.0225(5) Uani 1 1 d .
N2 N 0.0377(3) 0.1887(2) 0.0768(2) 0.0335(6) Uani 1 1 d .
C38 C 0.0395(4) 0.1433(3) 0.1612(3) 0.0494(9) Uani 1 1 d .
H38A H 0.1233 0.1905 0.2163 0.059 Uiso 1 1 calc R
H38B H 0.0433 0.0716 0.1437 0.059 Uiso 1 1 calc R
C30 C 0.3250(4) 0.3924(3) 0.4284(2) 0.0429(9) Uani 1 1 d .
H30 H 0.3449 0.4646 0.4283 0.052 Uiso 1 1 calc R
C12 C 0.4442(3) -0.3316(2) 0.2562(2) 0.0302(7) Uani 1 1 d .
H12 H 0.4029 -0.2925 0.2880 0.036 Uiso 1 1 calc R
C7 C 0.4315(3) -0.3368(2) 0.16023(19) 0.0239(6) Uani 1 1 d .
C6 C 0.2834(3) -0.3406(2) -0.00228(19) 0.0232(6) Uani 1 1 d .
C22 C 0.6258(3) 0.2527(2) 0.41902(19) 0.0230(6) Uani 1 1 d .
C1 C 0.3142(3) -0.3088(2) -0.0797(2) 0.0296(7) Uani 1 1 d .
H1 H 0.3841 -0.2411 -0.0678 0.036 Uiso 1 1 calc R
C23 C 0.7233(3) 0.2631(2) 0.3737(2) 0.0304(7) Uani 1 1 d .
H23 H 0.6950 0.2265 0.3077 0.036 Uiso 1 1 calc R
C21 C 0.4711(3) 0.1755(2) 0.36820(18) 0.0213(6) Uani 1 1 d .
C19 C 0.5396(3) 0.0126(2) 0.3588(2) 0.0229(6) Uani 1 1 d .
C2 C 0.2408(4) -0.3779(3) -0.1756(2) 0.0372(8) Uani 1 1 d .
H2 H 0.2636 -0.3560 -0.2266 0.045 Uiso 1 1 calc R
C20 C 0.4568(3) 0.0691(2) 0.3980(2) 0.0254(6) Uani 1 1 d .
H20A H 0.4894 0.0874 0.4685 0.030 Uiso 1 1 calc R
H20B H 0.3594 0.0198 0.3732 0.030 Uiso 1 1 calc R
C28 C 0.3777(3) 0.2302(2) 0.3994(2) 0.0266(7) Uani 1 1 d .
C18 C 0.6699(3) 0.0211(2) 0.4151(2) 0.0294(7) Uani 1 1 d .
H18 H 0.7073 0.0600 0.4811 0.035 Uiso 1 1 calc R
C33 C 0.2682(3) 0.1772(3) 0.4280(2) 0.0365(8) Uani 1 1 d .
H33 H 0.2480 0.1050 0.4282 0.044 Uiso 1 1 calc R
C9 C 0.5697(4) -0.4474(3) 0.1647(2) 0.0455(9) Uani 1 1 d .
H9 H 0.6118 -0.4861 0.1334 0.055 Uiso 1 1 calc R
C11 C 0.5181(3) -0.3845(3) 0.3056(2) 0.0352(7) Uani 1 1 d .
H11 H 0.5250 -0.3807 0.3698 0.042 Uiso 1 1 calc R
C16 C 0.6845(3) -0.0862(2) 0.2742(2) 0.0309(7) Uani 1 1 d .
H16 H 0.7325 -0.1196 0.2442 0.037 Uiso 1 1 calc R
C26 C 0.8113(3) 0.3713(3) 0.5699(2) 0.0367(8) Uani 1 1 d .
H26 H 0.8404 0.4073 0.6361 0.044 Uiso 1 1 calc R
C5 C 0.1762(3) -0.4427(2) -0.0239(2) 0.0283(7) Uani 1 1 d .
H5 H 0.1537 -0.4656 0.0268 0.034 Uiso 1 1 calc R
C17 C 0.7434(3) -0.0283(2) 0.3726(2) 0.0325(7) Uani 1 1 d .
H17 H 0.8308 -0.0227 0.4094 0.039 Uiso 1 1 calc R
C29 C 0.4034(3) 0.3379(3) 0.3992(2) 0.0340(7) Uani 1 1 d .
H29 H 0.4751 0.3741 0.3791 0.041 Uiso 1 1 calc R
C31 C 0.2182(4) 0.3404(3) 0.4575(3) 0.0509(10) Uani 1 1 d .
H31 H 0.1660 0.3773 0.4776 0.061 Uiso 1 1 calc R
C13 C 0.3616(3) -0.2722(2) 0.10461(19) 0.0229(6) Uani 1 1 d .
C3 C 0.1357(3) -0.4777(3) -0.1952(2) 0.0367(8) Uani 1 1 d .
H3 H 0.0872 -0.5228 -0.2590 0.044 Uiso 1 1 calc R
C40 C -0.0246(6) -0.2089(4) 0.3285(4) 0.0818(15) Uani 1 1 d .
H40A H 0.0543 -0.2273 0.3288 0.123 Uiso 1 1 calc R
H40B H -0.0960 -0.2443 0.2654 0.123 Uiso 1 1 calc R
H40C H -0.0598 -0.2328 0.3767 0.123 Uiso 1 1 calc R
C27 C 0.6720(3) 0.3072(3) 0.5185(2) 0.0309(7) Uani 1 1 d .
H27 H 0.6081 0.3002 0.5507 0.037 Uiso 1 1 calc R
C4 C 0.1025(3) -0.5105(3) -0.1190(2) 0.0344(7) Uani 1 1 d .
H4 H 0.0312 -0.5777 -0.1315 0.041 Uiso 1 1 calc R
C15 C 0.5535(3) -0.0940(2) 0.2207(2) 0.0259(6) Uani 1 1 d .
C39 C 0.1536(4) 0.1787(3) 0.0410(3) 0.0482(9) Uani 1 1 d .
H39A H 0.2419 0.2187 0.0942 0.058 Uiso 1 1 calc R
H39B H 0.1408 0.1022 0.0229 0.058 Uiso 1 1 calc R
C34 C 0.1700(4) 0.3889(3) 0.1740(3) 0.0554(10) Uani 1 1 d .
H34A H 0.1629 0.4590 0.1828 0.083 Uiso 1 1 calc R
H34B H 0.2485 0.3914 0.1544 0.083 Uiso 1 1 calc R
H34C H 0.1820 0.3713 0.2343 0.083 Uiso 1 1 calc R
C14 C 0.4786(3) -0.1623(2) 0.1159(2) 0.0269(6) Uani 1 1 d .
H14A H 0.5450 -0.1779 0.0885 0.032 Uiso 1 1 calc R
H14B H 0.4379 -0.1212 0.0796 0.032 Uiso 1 1 calc R
C32 C 0.1883(4) 0.2328(4) 0.4566(3) 0.0524(10) Uani 1 1 d .
H32 H 0.1146 0.1970 0.4752 0.063 Uiso 1 1 calc R
C25 C 0.9067(3) 0.3819(3) 0.5232(2) 0.0433(9) Uani 1 1 d .
H25 H 1.0003 0.4256 0.5575 0.052 Uiso 1 1 calc R
C24 C 0.8628(3) 0.3272(3) 0.4252(2) 0.0414(8) Uani 1 1 d .
H24 H 0.9274 0.3336 0.3935 0.050 Uiso 1 1 calc R
C10 C 0.5809(3) -0.4421(3) 0.2603(2) 0.0402(8) Uani 1 1 d .
H10 H 0.6303 -0.4770 0.2935 0.048 Uiso 1 1 calc R
C36 C 0.1610(4) 0.2210(4) -0.0450(3) 0.0600(11) Uani 1 1 d .
H36A H 0.2368 0.2124 -0.0633 0.090 Uiso 1 1 calc R
H36B H 0.1757 0.2972 -0.0275 0.090 Uiso 1 1 calc R
H36C H 0.0752 0.1804 -0.0989 0.090 Uiso 1 1 calc R
C37 C -0.0858(5) 0.1332(4) 0.1915(3) 0.0709(13) Uani 1 1 d .
H37A H -0.0786 0.1044 0.2458 0.106 Uiso 1 1 calc R
H37B H -0.1690 0.0847 0.1380 0.106 Uiso 1 1 calc R
H37C H -0.0894 0.2041 0.2099 0.106 Uiso 1 1 calc R
C8 C 0.4962(3) -0.3953(3) 0.1156(2) 0.0355(8) Uani 1 1 d .
H8 H 0.4897 -0.3994 0.0515 0.043 Uiso 1 1 calc R
C35 C 0.0392(3) 0.3029(3) 0.0969(2) 0.0346(7) Uani 1 1 d .
H35A H 0.0270 0.3225 0.0369 0.042 Uiso 1 1 calc R
H35B H -0.0396 0.3028 0.1166 0.042 Uiso 1 1 calc R
H42 H 0.056(6) -0.083(5) 0.321(4) 0.09(2) Uiso 1 1 d .
H41 H -0.041(4) 0.148(3) 0.034(2) 0.034(9) Uiso 1 1 d .

loop_
_atom_site_aniso_label
_atom_site_aniso_U_11
_atom_site_aniso_U_22
_atom_site_aniso_U_33
_atom_site_aniso_U_23
_atom_site_aniso_U_13
_atom_site_aniso_U_12
V1 0.0192(3) 0.0241(3) 0.0226(3) 0.0021(2) 0.0012(2) 0.0092(2)
S2 0.0285(4) 0.0235(4) 0.0177(4) 0.0047(3) 0.0017(3) 0.0091(3)
S1 0.0212(4) 0.0231(4) 0.0317(4) 0.0036(3) 0.0101(3) 0.0083(3)
O1 0.0271(11) 0.0303(12) 0.0447(13) 0.0045(10) 0.0129(10) 0.0122(10)
O2 0.0341(12) 0.0306(12) 0.0256(11) 0.0011(9) -0.0015(9) 0.0103(10)
O3 0.091(3) 0.065(2) 0.094(3) 0.0166(18) 0.063(2) 0.0278(19)
N1 0.0203(12) 0.0180(12) 0.0257(13) 0.0052(10) 0.0043(10) 0.0067(10)
N2 0.0263(15) 0.0330(15) 0.0317(15) 0.0069(12) -0.0019(12) 0.0109(13)
C38 0.048(2) 0.046(2) 0.046(2) 0.0210(17) 0.0035(18) 0.0140(18)
C30 0.040(2) 0.045(2) 0.0365(19) -0.0006(16) -0.0027(16) 0.0273(17)
C12 0.0329(17) 0.0351(17) 0.0259(16) 0.0077(13) 0.0120(13) 0.0168(14)
C7 0.0204(14) 0.0256(15) 0.0201(14) 0.0036(12) 0.0027(12) 0.0075(12)
C6 0.0226(15) 0.0270(15) 0.0227(14) 0.0069(12) 0.0055(12) 0.0154(13)
C22 0.0231(15) 0.0242(15) 0.0212(14) 0.0072(12) 0.0036(12) 0.0117(12)
C1 0.0321(17) 0.0272(16) 0.0283(16) 0.0081(13) 0.0084(13) 0.0121(13)
C23 0.0303(17) 0.0345(17) 0.0204(15) 0.0067(13) 0.0068(13) 0.0076(14)
C21 0.0223(14) 0.0206(14) 0.0158(13) 0.0030(11) 0.0029(11) 0.0064(12)
C19 0.0225(15) 0.0209(15) 0.0240(15) 0.0093(12) 0.0046(12) 0.0081(12)
C2 0.048(2) 0.049(2) 0.0251(16) 0.0164(15) 0.0129(15) 0.0299(18)
C20 0.0246(15) 0.0285(16) 0.0195(14) 0.0071(12) 0.0045(12) 0.0082(13)
C28 0.0203(15) 0.0297(16) 0.0190(14) -0.0018(12) -0.0020(12) 0.0086(13)
C18 0.0281(16) 0.0265(16) 0.0247(15) 0.0087(12) -0.0011(13) 0.0074(13)
C33 0.0272(17) 0.044(2) 0.0335(18) 0.0063(15) 0.0077(14) 0.0141(15)
C9 0.051(2) 0.062(2) 0.0345(19) 0.0066(17) 0.0105(16) 0.044(2)
C11 0.0367(18) 0.046(2) 0.0260(16) 0.0132(14) 0.0101(14) 0.0189(16)
C16 0.0196(15) 0.0296(17) 0.0427(19) 0.0085(14) 0.0093(14) 0.0110(13)
C26 0.0305(17) 0.044(2) 0.0233(16) -0.0019(14) -0.0011(14) 0.0143(15)
C5 0.0301(16) 0.0279(16) 0.0272(16) 0.0076(13) 0.0089(13) 0.0129(13)
C17 0.0211(16) 0.0311(17) 0.0420(19) 0.0129(14) 0.0023(14) 0.0118(13)
C29 0.0305(17) 0.0326(18) 0.0334(17) 0.0025(14) 0.0030(14) 0.0164(14)
C31 0.040(2) 0.063(3) 0.042(2) -0.0067(18) -0.0014(17) 0.037(2)
C13 0.0218(15) 0.0254(15) 0.0224(14) 0.0052(12) 0.0078(12) 0.0113(12)
C3 0.0349(18) 0.042(2) 0.0243(16) -0.0010(14) -0.0036(14) 0.0219(16)
C40 0.112(4) 0.066(3) 0.089(4) 0.037(3) 0.055(3) 0.038(3)
C27 0.0246(16) 0.0399(18) 0.0263(16) 0.0038(13) 0.0078(13) 0.0145(14)
C4 0.0258(16) 0.0309(17) 0.0347(18) -0.0004(14) 0.0017(14) 0.0090(14)
C15 0.0237(15) 0.0191(14) 0.0317(16) 0.0067(12) 0.0073(13) 0.0068(12)
C39 0.0351(19) 0.049(2) 0.056(2) 0.0034(18) 0.0104(17) 0.0226(17)
C34 0.055(2) 0.037(2) 0.048(2) 0.0021(17) -0.0066(18) 0.0111(18)
C14 0.0227(15) 0.0277(16) 0.0302(16) 0.0067(13) 0.0104(13) 0.0100(13)
C32 0.0292(19) 0.081(3) 0.043(2) 0.006(2) 0.0134(16) 0.024(2)
C25 0.0248(17) 0.050(2) 0.0361(19) 0.0073(16) 0.0008(15) 0.0014(16)
C24 0.0258(17) 0.057(2) 0.0334(18) 0.0131(16) 0.0106(14) 0.0055(16)
C10 0.041(2) 0.050(2) 0.0321(18) 0.0117(15) 0.0044(15) 0.0285(17)
C36 0.040(2) 0.088(3) 0.049(2) 0.015(2) 0.0182(19) 0.024(2)
C37 0.063(3) 0.098(4) 0.046(2) 0.033(2) 0.020(2) 0.016(3)
C8 0.0387(19) 0.049(2) 0.0231(16) 0.0077(14) 0.0065(14) 0.0274(16)
C35 0.0331(18) 0.0355(18) 0.0336(17) 0.0090(14) 0.0045(14) 0.0179(15)

loop_
_atom_type_symbol
_atom_type_description
_atom_type_scat_dispersion_real
_atom_type_scat_dispersion_imag
_atom_type_scat_source
C C 0.0033 0.0016 'International Tables Vol C Tables 4.2.6.8 and 6.1.1.4'
V V 0.3005 0.5294 'International Tables Vol C Tables 4.2.6.8 and 6.1.1.4'
O O 0.0106 0.0060 'International Tables Vol C Tables 4.2.6.8 and 6.1.1.4'
N N 0.0061 0.0033 'International Tables Vol C Tables 4.2.6.8 and 6.1.1.4'
S S 0.1246 0.1234 'International Tables Vol C Tables 4.2.6.8 and 6.1.1.4'
H H 0.0000 0.0000 'International Tables Vol C Tables 4.2.6.8 and 6.1.1.4'

loop_
_geom_angle_atom_site_label_1
_geom_angle_atom_site_label_2
_geom_angle_atom_site_label_3
_geom_angle
O1 V1 O2 110.00(11)
O1 V1 N1 122.76(10)
O2 V1 N1 127.22(10)
O1 V1 S2 100.74(8)
O2 V1 S2 93.72(8)
N1 V1 S2 78.65(7)
O1 V1 S1 91.67(8)
O2 V1 S1 100.08(8)
N1 V1 S1 78.44(7)
S2 V1 S1 157.09(3)
C21 S2 V1 103.67(9)
C13 S1 V1 105.97(9)
C40 O3 H42 101(5)
C15 N1 C19 119.4(2)
C15 N1 V1 120.79(18)
C19 N1 V1 119.80(18)
C38 N2 C35 114.0(3)
C38 N2 C39 109.5(3)
C35 N2 C39 112.9(3)
C38 N2 H41 104(2)
C35 N2 H41 106(2)
C39 N2 H41 110(2)
N2 C38 C37 113.2(3)
N2 C38 H38A 108.9
C37 C38 H38A 108.9
N2 C38 H38B 108.9
C37 C38 H38B 108.9
H38A C38 H38B 107.8
C31 C30 C29 120.3(3)
C31 C30 H30 119.9
C29 C30 H30 119.9
C7 C12 C11 120.8(3)
C7 C12 H12 119.6
C11 C12 H12 119.6
C12 C7 C8 117.8(3)
C12 C7 C13 123.1(2)
C8 C7 C13 118.9(2)
C1 C6 C5 117.6(3)
C1 C6 C13 124.0(3)
C5 C6 C13 118.4(2)
C23 C22 C27 118.2(3)
C23 C22 C21 123.4(2)
C27 C22 C21 118.2(2)
C6 C1 C2 120.5(3)
C6 C1 H1 119.7
C2 C1 H1 119.7
C22 C23 C24 120.8(3)
C22 C23 H23 119.6
C24 C23 H23 119.6
C28 C21 C22 110.4(2)
C28 C21 C20 112.6(2)
C22 C21 C20 105.6(2)
C28 C21 S2 106.21(18)
C22 C21 S2 111.92(18)
C20 C21 S2 110.23(18)
N1 C19 C18 121.0(3)
N1 C19 C20 115.9(2)
C18 C19 C20 123.0(2)
C3 C2 C1 120.9(3)
C3 C2 H2 119.6
C1 C2 H2 119.6
C19 C20 C21 111.2(2)
C19 C20 H20A 109.4
C21 C20 H20A 109.4
C19 C20 H20B 109.4
C21 C20 H20B 109.4
H20A C20 H20B 108.0
C33 C28 C29 118.1(3)
C33 C28 C21 123.2(3)
C29 C28 C21 118.7(3)
C17 C18 C19 119.8(3)
C17 C18 H18 120.1
C19 C18 H18 120.1
C28 C33 C32 120.0(3)
C28 C33 H33 120.0
C32 C33 H33 120.0
C8 C9 C10 120.2(3)
C8 C9 H9 119.9
C10 C9 H9 119.9
C10 C11 C12 120.6(3)
C10 C11 H11 119.7
C12 C11 H11 119.7
C17 C16 C15 119.7(3)
C17 C16 H16 120.1
C15 C16 H16 120.1
C25 C26 C27 119.9(3)
C25 C26 H26 120.0
C27 C26 H26 120.0
C4 C5 C6 121.8(3)
C4 C5 H5 119.1
C6 C5 H5 119.1
C18 C17 C16 118.8(3)
C18 C17 H17 120.6
C16 C17 H17 120.6
C30 C29 C28 121.5(3)
C30 C29 H29 119.2
C28 C29 H29 119.2
C30 C31 C32 119.6(3)
C30 C31 H31 120.2
C32 C31 H31 120.2
C6 C13 C7 109.5(2)
C6 C13 C14 111.8(2)
C7 C13 C14 107.5(2)
C6 C13 S1 107.27(18)
C7 C13 S1 111.51(18)
C14 C13 S1 109.22(18)
C2 C3 C4 119.5(3)
C2 C3 H3 120.2
C4 C3 H3 120.2
O3 C40 H40A 109.5
O3 C40 H40B 109.5
H40A C40 H40B 109.5
O3 C40 H40C 109.5
H40A C40 H40C 109.5
H40B C40 H40C 109.5
C26 C27 C22 121.1(3)
C26 C27 H27 119.5
C22 C27 H27 119.5
C3 C4 C5 119.7(3)
C3 C4 H4 120.2
C5 C4 H4 120.2
N1 C15 C16 121.3(3)
N1 C15 C14 116.0(2)
C16 C15 C14 122.7(3)
C36 C39 N2 114.2(3)
C36 C39 H39A 108.7
N2 C39 H39A 108.7
C36 C39 H39B 108.7
N2 C39 H39B 108.7
H39A C39 H39B 107.6
C35 C34 H34A 109.5
C35 C34 H34B 109.5
H34A C34 H34B 109.5
C35 C34 H34C 109.5
H34A C34 H34C 109.5
H34B C34 H34C 109.5
C15 C14 C13 111.9(2)
C15 C14 H14A 109.2
C13 C14 H14A 109.2
C15 C14 H14B 109.2
C13 C14 H14B 109.2
H14A C14 H14B 107.9
C31 C32 C33 120.5(3)
C31 C32 H32 119.7
C33 C32 H32 119.7
C26 C25 C24 119.6(3)
C26 C25 H25 120.2
C24 C25 H25 120.2
C25 C24 C23 120.4(3)
C25 C24 H24 119.8
C23 C24 H24 119.8
C11 C10 C9 119.3(3)
C11 C10 H10 120.4
C9 C10 H10 120.4
C39 C36 H36A 109.5
C39 C36 H36B 109.5
H36A C36 H36B 109.5
C39 C36 H36C 109.5
H36A C36 H36C 109.5
H36B C36 H36C 109.5
C38 C37 H37A 109.5
C38 C37 H37B 109.5
H37A C37 H37B 109.5
C38 C37 H37C 109.5
H37A C37 H37C 109.5
H37B C37 H37C 109.5
C9 C8 C7 121.4(3)
C9 C8 H8 119.3
C7 C8 H8 119.3
C34 C35 N2 114.4(3)
C34 C35 H35A 108.7
N2 C35 H35A 108.7
C34 C35 H35B 108.7
N2 C35 H35B 108.7
H35A C35 H35B 107.6

loop_
_geom_bond_atom_site_label_1
_geom_bond_atom_site_label_2
_geom_bond_distance
V1 O1 1.633(2)
V1 O2 1.648(2)
V1 N1 2.197(2)
V1 S2 2.4057(11)
V1 S1 2.4103(10)
S2 C21 1.861(3)
S1 C13 1.866(3)
O3 C40 1.404(6)
O3 H42 0.68(5)
N1 C15 1.355(4)
N1 C19 1.358(3)
N2 C38 1.502(4)
N2 C35 1.506(4)
N2 C39 1.515(4)
N2 H41 0.85(3)
C38 C37 1.508(5)
C38 H38A 0.9700
C38 H38B 0.9700
C30 C31 1.369(5)
C30 C29 1.382(4)
C30 H30 0.9300
C12 C7 1.388(4)
C12 C11 1.395(4)
C12 H12 0.9300
C7 C8 1.395(4)
C7 C13 1.546(4)
C6 C1 1.389(4)
C6 C5 1.401(4)
C6 C13 1.529(4)
C22 C23 1.378(4)
C22 C27 1.396(4)
C22 C21 1.541(4)
C1 C2 1.402(4)
C1 H1 0.9300
C23 C24 1.384(4)
C23 H23 0.9300
C21 C28 1.537(4)
C21 C20 1.559(4)
C19 C18 1.392(4)
C19 C20 1.502(4)
C2 C3 1.374(5)
C2 H2 0.9300
C20 H20A 0.9700
C20 H20B 0.9700
C28 C33 1.390(4)
C28 C29 1.393(4)
C18 C17 1.383(4)
C18 H18 0.9300
C33 C32 1.404(5)
C33 H33 0.9300
C9 C8 1.382(4)
C9 C10 1.385(5)
C9 H9 0.9300
C11 C10 1.376(4)
C11 H11 0.9300
C16 C17 1.386(4)
C16 C15 1.389(4)
C16 H16 0.9300
C26 C25 1.373(5)
C26 C27 1.382(4)
C26 H26 0.9300
C5 C4 1.388(4)
C5 H5 0.9300
C17 H17 0.9300
C29 H29 0.9300
C31 C32 1.381(6)
C31 H31 0.9300
C13 C14 1.557(4)
C3 C4 1.386(5)
C3 H3 0.9300
C40 H40A 0.9600
C40 H40B 0.9600
C40 H40C 0.9600
C27 H27 0.9300
C4 H4 0.9300
C15 C14 1.502(4)
C39 C36 1.511(5)
C39 H39A 0.9700
C39 H39B 0.9700
C34 C35 1.503(5)
C34 H34A 0.9600
C34 H34B 0.9600
C34 H34C 0.9600
C14 H14A 0.9700
C14 H14B 0.9700
C32 H32 0.9300
C25 C24 1.381(5)
C25 H25 0.9300
C24 H24 0.9300
C10 H10 0.9300
C36 H36A 0.9600
C36 H36B 0.9600
C36 H36C 0.9600
C37 H37A 0.9600
C37 H37B 0.9600
C37 H37C 0.9600
C8 H8 0.9300
C35 H35A 0.9700
C35 H35B 0.9700
